data_2244210
loop_
_publ_author_name
'El Mestehdi, Aly Dawa'
'Abba, Moctar'
'El Housseine, Mohamed Lemine'
'Ould Hadou, Abderrahmane'
'Barry, Aliou Hamady'
'Ould Elemine, Brahim'
'Jelsch, Christian'
'Gaye, Mohamed'

_publ_section_title
;
 Synthesis, crystal structure and Hirshfeld surface analysis of
 <i>tert</i>-butyl <i>N</i>-acetylcarbamate
;
_journal_coeditor_code ZV2015
_journal_issue 10
_journal_name_full 'Acta Crystallographica Section E'
_journal_page_first 1072
_journal_page_last 1076
_journal_paper_doi 10.1107/S2056989022009483
_journal_volume 78
_journal_year 2022
_chemical_formula_iupac 'C7 H13 N O3'
_chemical_formula_moiety 'C7 H13 N O3'
_chemical_formula_sum 'C7 H13 N O3'
_chemical_formula_weight 159.18
_chemical_name_systematic
;
<i>tert</i>-Butyl <i>N</i>-acetylcarbamate
;
_space_group_IT_number 14
_space_group_name_Hall '-P 2yn'
_space_group_name_H-M_alt 'P 1 21/n 1'
_symmetry_cell_setting monoclinic
_symmetry_space_group_name_Hall '-P 2yn'
_atom_sites_solution_hydrogens difmap
_atom_sites_solution_primary direct
_atom_sites_solution_secondary difmap
_audit_creation_method 'SHELXL and MoPro-v21'
_cell_angle_alpha 90.00
_cell_angle_beta 98.771(9)
_cell_angle_gamma 90.00
_cell_formula_units_Z 4
_cell_length_a 6.0404(6)
_cell_length_b 8.6114(7)
_cell_length_c 17.6110(17)
_cell_measurement_reflns_used 4200
_cell_measurement_temperature 293(2)
_cell_measurement_theta_max 28.6423
_cell_measurement_theta_min 2.4120
_cell_volume 905.35(15)
_computing_cell_refinement
;
<i>SAINT</i> (Bruker, 2016)
;
_computing_data_collection
;
<i>APEX3</i> (Bruker, 2016)
;
_computing_data_reduction
;
<i>SAINT</i> (Bruker, 2016)
;
_computing_molecular_graphics
;
<i>MoPro</i> (Jelsch <i>et al.</i>,  2005)
;
_computing_publication_material
;
<i>MoPro</i> (Jelsch <i>et al.</i>,  2005)
;
_computing_structure_refinement
;
<i>MoPro</i> (Jelsch <i>et al.</i>,  2005)
;
_computing_structure_solution
;
SHELXS97 (Sheldrick, 2008)
;
_diffrn_ambient_temperature 293(2)
_diffrn_measured_fraction_theta_full 0.988
_diffrn_measured_fraction_theta_max 0.988
_diffrn_measurement_device_type 'Bruker Kappa CCD'
_diffrn_measurement_method CCD
_diffrn_radiation_monochromator graphite
_diffrn_radiation_source 'fine-focus sealed tube'
_diffrn_radiation_type MoK\a
_diffrn_radiation_wavelength 0.71073
_diffrn_reflns_av_R_equivalents 0.035
_diffrn_reflns_av_sigmaI/netI 0.02642
_diffrn_reflns_limit_h_max 7
_diffrn_reflns_limit_h_min -7
_diffrn_reflns_limit_k_max 11
_diffrn_reflns_limit_k_min 0
_diffrn_reflns_limit_l_max 22
_diffrn_reflns_limit_l_min 0
_diffrn_reflns_number 2405
_diffrn_reflns_theta_full 27.51
_diffrn_reflns_theta_max 27.51
_diffrn_reflns_theta_min 2.64
_exptl_absorpt_coefficient_mu 0.091
_exptl_absorpt_correction_type none
_exptl_crystal_colour colorless
_exptl_crystal_density_diffrn 1.168
_exptl_crystal_density_method 'not measured'
_exptl_crystal_description block
_exptl_crystal_F_000 344
_exptl_crystal_size_max 0.15
_exptl_crystal_size_mid 0.1
_exptl_crystal_size_min 0.08
_refine_diff_density_max 0.16
_refine_diff_density_min -0.17
_refine_ls_extinction_coef 0.51132
_refine_ls_extinction_method 'Isotropic Gaussian'
_refine_ls_goodness_of_fit_ref 1.000
_refine_ls_hydrogen_treatment refxyz
_refine_ls_matrix_type full
_refine_ls_number_parameters 139
_refine_ls_number_reflns 2059
_refine_ls_number_restraints 31
_refine_ls_restrained_S_all 10.437
_refine_ls_R_factor_all 0.0461
_refine_ls_R_factor_gt 0.0338
_refine_ls_shift/su_max 0.002
_refine_ls_shift/su_mean 0.000
_refine_ls_structure_factor_coef Fsqd
_refine_ls_weighting_details 'calc w =1/[4.4*\s^2^(Fo^2^)]'
_refine_ls_weighting_scheme calc
_refine_ls_wR_factor_gt 0.0707
_refine_ls_wR_factor_ref 0.0716
_reflns_number_gt 1627
_reflns_number_total 2059
_reflns_threshold_expression 'I > 2 \s(I)'
_cod_data_source_file zv2015sup1.cif
_cod_data_source_block I
_cod_original_sg_symbol_H-M 'P 21/n'
_cod_database_code 2244210

loop_
_symmetry_equiv_pos_as_xyz
'x, y, z'
'-x+1/2, y+1/2, -z+1/2'
'-x, -y, -z'
'x-1/2, -y-1/2, z-1/2'

loop_
_atom_site_type_symbol
_atom_site_label
_atom_site_fract_x
_atom_site_fract_y
_atom_site_fract_z
_atom_site_U_iso_or_equiv
_atom_site_adp_type
_atom_site_calc_flag
_atom_site_occupancy
_atom_site_disorder_assembly
_atom_site_disorder_group
O O1 0.38211(11) 0.355396(15) 0.40123(4) 0.05484(14) Uani d 1 . .
O O2 0.63464(12) 0.29985(8) 0.32233(4) 0.06801(17) Uani d 1 . .
O O3 0.73388(12) -0.08048(8) 0.46784(4) 0.06574(16) Uani d 1 . .
N N1 0.57479(13) 0.14069(8) 0.42246(5) 0.05046(16) Uani d 1 . .
H H1 0.474(2) 0.1271(16) 0.4629(7) 0.08754 Uani calc 1 . .
C C5 0.54053(15) 0.27070(10) 0.37571(5) 0.04754(17) Uani d 1 . .
C C6 0.73373(15) 0.02549(11) 0.42216(6) 0.05121(18) Uani d 1 . .
C C1 0.30097(15) 0.50254(10) 0.36327(6) 0.05446(18) Uani d 1 . .
C C7 0.89889(19) 0.03248(14) 0.36770(7) 0.0716(3) Uani d 1 . .
H H7A 1.0210(16) -0.0607(14) 0.3829(8) 0.10454 Uani calc 1 . .
H H7B 0.9899(18) 0.1427(14) 0.3755(9) 0.11089 Uani calc 1 . .
H H7C 0.818(2) 0.0353(17) 0.3076(6) 0.11503 Uani calc 1 . .
C C4 0.18467(19) 0.46831(14) 0.28329(7) 0.0740(3) Uani d 1 . .
H H4A 0.3039(17) 0.4270(16) 0.2468(6) 0.10880 Uani calc 1 . .
H H4B 0.106(2) 0.5761(14) 0.2597(8) 0.11611 Uani calc 1 . .
H H4C 0.0505(16) 0.3836(15) 0.2852(8) 0.11411 Uani calc 1 . .
C C3 0.4904(2) 0.61607(13) 0.36559(8) 0.0758(2) Uani d 1 . .
H H3A 0.578(2) 0.6274(16) 0.4245(8) 0.11708 Uani calc 1 . .
H H3B 0.419(2) 0.7310(12) 0.3505(9) 0.12094 Uani calc 1 . .
H H3C 0.6142(17) 0.5881(15) 0.3283(7) 0.10779 Uani calc 1 . .
C C2 0.1345(2) 0.55587(15) 0.41419(8) 0.0822(3) Uani d 1 . .
H H2A 0.0073(16) 0.4648(14) 0.4127(9) 0.11714 Uani calc 1 . .
H H2B 0.054(2) 0.6620(14) 0.3891(8) 0.12347 Uani calc 1 . .
H H2C 0.232(2) 0.5828(17) 0.4703(7) 0.12492 Uani calc 1 . .

loop_
_atom_site_aniso_label
_atom_site_aniso_U_11
_atom_site_aniso_U_22
_atom_site_aniso_U_33
_atom_site_aniso_U_12
_atom_site_aniso_U_13
_atom_site_aniso_U_23
O1 0.0660(4) 0.0489(4) 0.0515(4) 0.0085(3) 0.0150(3) 0.0127(3)
O2 0.0786(5) 0.0669(5) 0.0644(5) 0.0061(4) 0.0300(4) 0.0184(3)
O3 0.0745(5) 0.0484(4) 0.0771(5) 0.0077(3) 0.0204(4) 0.0162(3)
N1 0.0599(5) 0.0439(4) 0.0495(5) 0.0021(3) 0.0144(3) 0.0091(3)
H1 0.09872 0.08344 0.09180 0.02741 0.05087 0.03885
C5 0.0539(5) 0.0441(5) 0.0456(5) -0.0003(4) 0.0107(4) 0.0056(4)
C6 0.0573(5) 0.0430(5) 0.0533(5) -0.0001(4) 0.0083(4) 0.0024(4)
C1 0.0592(5) 0.0460(5) 0.0551(5) 0.0050(4) -0.0011(4) 0.0103(4)
C7 0.0720(7) 0.0747(7) 0.0731(7) 0.0168(6) 0.0274(6) 0.0133(6)
H7A 0.09887 0.10412 0.11797 0.04100 0.04001 0.02395
H7B 0.08822 0.09468 0.16018 -0.00028 0.05229 0.03275
H7C 0.14423 0.13621 0.06953 0.04903 0.03193 0.00590
C4 0.0757(7) 0.0794(8) 0.0597(7) -0.0079(6) -0.0129(5) 0.0126(6)
H4A 0.12776 0.13382 0.06263 0.00285 0.00747 0.00354
H4B 0.11933 0.11272 0.10174 0.01287 -0.02973 0.03707
H4C 0.09893 0.11674 0.11538 -0.03490 -0.01984 0.00269
C3 0.0723(7) 0.0514(6) 0.0968(9) -0.0083(5) -0.0096(6) 0.0110(6)
H3A 0.11467 0.09511 0.12396 -0.01659 -0.03780 -0.00724
H3B 0.11702 0.05611 0.17940 -0.00332 -0.01031 0.02819
H3C 0.08755 0.09430 0.14362 -0.01523 0.02433 0.02842
C2 0.0844(8) 0.0751(8) 0.0889(9) 0.0249(6) 0.0193(6) 0.0046(7)
H2A 0.09735 0.11323 0.15160 0.01562 0.05342 0.02003
H2B 0.12561 0.09416 0.15181 0.05340 0.02495 0.01964
H2C 0.15392 0.13217 0.08898 0.04922 0.01950 -0.01800

loop_
_atom_type_symbol
_atom_type_description
_atom_type_scat_dispersion_real
_atom_type_scat_dispersion_imag
_atom_type_scat_source
C C 0.0033 0.0016 'Clementi & Roetti 1974. Atomic Data & Nuclear Data Tables. 14, 177'
H H 0.0000 0.0000 'Clementi & Roetti 1974. Atomic Data & Nuclear Data Tables. 14, 177'
N N 0.0061 0.0033 'Clementi & Roetti 1974. Atomic Data & Nuclear Data Tables. 14, 177'
O O 0.0106 0.0060 'Clementi & Roetti 1974. Atomic Data & Nuclear Data Tables. 14, 177'

loop_
_geom_angle_atom_site_label_1
_geom_angle_atom_site_label_2
_geom_angle_atom_site_label_3
_geom_angle_site_symmetry_1
_geom_angle_site_symmetry_2
_geom_angle_site_symmetry_3
_geom_angle
_geom_angle_publ_flag
C5 O1 C1 . . . 121.38(6) ?
C5 N1 C6 . . . 128.22(7) ?
C5 N1 H1 . . . 117.3(7) ?
C6 N1 H1 . . . 114.4(7) ?
O1 C5 O2 . . . 126.91(8) ?
O1 C5 N1 . . . 106.93(7) ?
O2 C5 N1 . . . 126.15(7) ?
O3 C6 N1 . . . 117.82(7) ?
O3 C6 C7 . . . 121.61(8) ?
N1 C6 C7 . . . 120.57(8) ?
O1 C1 C3 . . . 110.28(7) ?
O1 C1 C4 . . . 109.28(7) ?
O1 C1 C2 . . . 101.29(7) ?
C3 C1 C4 . . . 113.48(8) ?
C3 C1 C2 . . . 110.99(9) ?
C4 C1 C2 . . . 110.85(9) ?
C6 C7 H7C . . . 112.4(7) ?
C6 C7 H7A . . . 107.8(6) ?
C6 C7 H7B . . . 109.1(7) ?
H7C C7 H7A . . . 115.8(9) ?
H7C C7 H7B . . . 104.0(10) ?
H7A C7 H7B . . . 107.3(8) ?
C1 C4 H4C . . . 110.1(7) ?
C1 C4 H4A . . . 111.0(6) ?
C1 C4 H4B . . . 107.6(6) ?
H4C C4 H4A . . . 111.0(10) ?
H4C C4 H4B . . . 107.3(10) ?
H4A C4 H4B . . . 110.0(10) ?
C1 C3 H3C . . . 115.4(7) ?
C1 C3 H3B . . . 108.2(6) ?
C1 C3 H3A . . . 109.8(7) ?
H3C C3 H3B . . . 109.0(10) ?
H3C C3 H3A . . . 108.3(10) ?
H3B C3 H3A . . . 105.0(10) ?
C1 C2 H2C . . . 106.5(7) ?
C1 C2 H2B . . . 107.8(8) ?
C1 C2 H2A . . . 107.1(7) ?
H2C C2 H2B . . . 109.3(10) ?
H2C C2 H2A . . . 117.0(10) ?
H2B C2 H2A . . . 108.8(10) ?

loop_
_geom_bond_atom_site_label_1
_geom_bond_atom_site_label_2
_geom_bond_site_symmetry_2
_geom_bond_distance
_geom_bond_publ_flag
O1 C5 . 1.3344(11) ?
O1 C1 . 1.4808(9) ?
O2 C5 . 1.1970(11) ?
O3 C6 . 1.2164(11) ?
N1 C5 . 1.3864(12) ?
N1 C6 . 1.3811(12) ?
N1 H1 . 1.013(8) ?
C6 C7 . 1.4868(15) ?
C1 C3 . 1.5009(14) ?
C1 C4 . 1.5042(15) ?
C1 C2 . 1.5170(16) ?
C7 H7C . 1.09500 ?
C7 H7A . 1.09500 ?
C7 H7B . 1.09500 ?
C4 H4C . 1.09500 ?
C4 H4A . 1.09500 ?
C4 H4B . 1.09500 ?
C3 H3C . 1.09500 ?
C3 H3B . 1.09500 ?
C3 H3A . 1.09500 ?
C2 H2C . 1.09500 ?
C2 H2B . 1.09500 ?
C2 H2A . 1.09500 ?

loop_
_geom_hbond_atom_site_label_D
_geom_hbond_atom_site_label_H
_geom_hbond_atom_site_label_A
_geom_hbond_site_symmetry_A
_geom_hbond_distance_DH
_geom_hbond_distance_HA
_geom_hbond_distance_DA
_geom_hbond_angle_DHA
C4 H4A O2 1 1.095 2.479 3.0651(14) 112.16
C3 H3C O2 1 1.095 2.489 2.9928(15) 106.68
N1 H1 O3 3_656 1.013(8) 1.920(9) 2.9285(11) 173.1(2)

loop_
_geom_torsion_atom_site_label_1
_geom_torsion_atom_site_label_2
_geom_torsion_atom_site_label_3
_geom_torsion_atom_site_label_4
_geom_torsion_site_symmetry_1
_geom_torsion_site_symmetry_2
_geom_torsion_site_symmetry_3
_geom_torsion_site_symmetry_4
_geom_torsion
_geom_torsion_publ_flag
O1 C5 N1 C6 . . . . -174.66(12) ?
O1 C5 N1 H1 . . . . 4.0(10) ?
O1 C1 C3 H3C . . . . 71.1(8) ?
O1 C1 C3 H3B . . . . -166.1(9) ?
O1 C1 C3 H3A . . . . -51.6(9) ?
O1 C1 C4 H4C . . . . 55.5(7) ?
O1 C1 C4 H4A . . . . -67.8(7) ?
O1 C1 C4 H4B . . . . 172.1(9) ?
O1 C1 C2 H2C . . . . 66.4(7) ?
O1 C1 C2 H2B . . . . -176.4(7) ?
O1 C1 C2 H2A . . . . -59.4(7) ?
O2 C5 O1 C1 . . . . 0.45(12) ?
O2 C5 N1 C6 . . . . 5.90(14) ?
O2 C5 N1 H1 . . . . -175.0(10) ?
O3 C6 N1 C5 . . . . -179.23(13) ?
O3 C6 N1 H1 . . . . 2.0(10) ?
O3 C6 C7 H7C . . . . 121.4(9) ?
O3 C6 C7 H7A . . . . -7.4(8) ?
O3 C6 C7 H7B . . . . -123.6(8) ?
N1 C5 O1 C1 . . . . -178.99(12) ?
N1 C6 C7 H7C . . . . -58.8(8) ?
N1 C6 C7 H7A . . . . 172.4(8) ?
N1 C6 C7 H7B . . . . 56.1(8) ?
H1 N1 C6 C7 . . . . -178.0(10) ?
C5 O1 C1 C3 . . . . -60.18(11) ?
C5 O1 C1 C4 . . . . 65.21(11) ?
C5 O1 C1 C2 . . . . -177.77(12) ?
C5 N1 C6 C7 . . . . 1.01(14) ?
C4 C1 C3 H3C . . . . -51.9(7) ?
C4 C1 C3 H3B . . . . 70.9(7) ?
C4 C1 C3 H3A . . . . -174.6(9) ?
C4 C1 C2 H2C . . . . -177.8(9) ?
C4 C1 C2 H2B . . . . -60.5(7) ?
C4 C1 C2 H2A . . . . 56.4(8) ?
H4A C4 C1 C3 . . . . 56.0(10) ?
H4A C4 C1 C2 . . . . -179.0(10) ?
H4B C4 C1 C3 . . . . -64.0(10) ?
H4B C4 C1 C2 . . . . 61.0(10) ?
H4C C4 C1 C3 . . . . 179.0(10) ?
H4C C4 C1 C2 . . . . -55.0(10) ?
C3 C1 C2 H2C . . . . -50.7(7) ?
C3 C1 C2 H2B . . . . 66.5(8) ?
C3 C1 C2 H2A . . . . -176.5(8) ?
H3A C3 C1 C2 . . . . 60.0(10) ?
H3B C3 C1 C2 . . . . -55.0(10) ?
H3C C3 C1 C2 . . . . -177.0(10) ?
